data_7715738
loop_
_publ_author_name
'Zhu, Yinhua'
'Yan, Pinfang'
'Xu, Lingtong'
'Du, Zeyu'
'Mei, Hua'
'Xu, Yan'

_publ_section_title
;
 A reduced polyoxometalate-encapsulated organo cobalt modified phosphate
 framework for improving photocatalytic reduction of CO<sub>2</sub>.
;
_journal_issue 17
_journal_name_full 'Dalton transactions (Cambridge, England : 2003)'
_journal_page_first 7257
_journal_page_last 7262
_journal_paper_doi 10.1039/d4dt00812j
_journal_volume 53
_journal_year 2024
_chemical_formula_sum 'C42 H48 Co4 N24 O44 P2 W12'
_chemical_formula_weight 4096.90
_space_group_crystal_system trigonal
_space_group_IT_number 148
_space_group_name_Hall '-R 3'
_space_group_name_H-M_alt 'R -3 :H'
_audit_creation_method SHELXL-2018/3
_audit_update_record
;
2024-03-12 deposited with the CCDC.	2024-04-11 downloaded from the CCDC.
;
_cell_angle_alpha 90
_cell_angle_beta 90
_cell_angle_gamma 120
_cell_formula_units_Z 3
_cell_length_a 17.545(2)
_cell_length_b 17.545(2)
_cell_length_c 23.684(4)
_cell_measurement_reflns_used 5329
_cell_measurement_temperature 296(2)
_cell_measurement_theta_max 26.0795
_cell_measurement_theta_min 2.1585
_cell_volume 6313.8(15)
_computing_cell_refinement 'SAINT (Bruker, 2005)'
_computing_data_collection 'APEX2 (Bruker, 2005)'
_computing_data_reduction SAINT
_computing_molecular_graphics SHELXTL
_computing_publication_material SHELXTL
_computing_structure_refinement 'SHELXL-2018/3 (Sheldrick, 2018)'
_computing_structure_solution 'SHELXT 2018/2 (Sheldrick, 2018)'
_diffrn_ambient_temperature 296(2)
_diffrn_measured_fraction_theta_full 1.000
_diffrn_measured_fraction_theta_max 0.944
_diffrn_measurement_device_type 'Bruker Apex2 CCD'
_diffrn_measurement_method '\w scans'
_diffrn_radiation_type MoK\a
_diffrn_radiation_wavelength 0.71073
_diffrn_reflns_av_R_equivalents 0.1418
_diffrn_reflns_av_unetI/netI 0.0719
_diffrn_reflns_Laue_measured_fraction_full 1.000
_diffrn_reflns_Laue_measured_fraction_max 0.944
_diffrn_reflns_limit_h_max 22
_diffrn_reflns_limit_h_min -22
_diffrn_reflns_limit_k_max 22
_diffrn_reflns_limit_k_min -21
_diffrn_reflns_limit_l_max 28
_diffrn_reflns_limit_l_min -30
_diffrn_reflns_number 16640
_diffrn_reflns_point_group_measured_fraction_full 1.000
_diffrn_reflns_point_group_measured_fraction_max 0.944
_diffrn_reflns_theta_full 25.242
_diffrn_reflns_theta_max 27.330
_diffrn_reflns_theta_min 1.592
_exptl_absorpt_coefficient_mu 17.223
_exptl_absorpt_correction_T_max 0.278
_exptl_absorpt_correction_T_min 0.182
_exptl_absorpt_correction_type multi-scan
_exptl_crystal_colour pink
_exptl_crystal_density_diffrn 3.233
_exptl_crystal_description block
_exptl_crystal_F_000 5538
_exptl_crystal_size_max 0.150
_exptl_crystal_size_mid 0.120
_exptl_crystal_size_min 0.100
_refine_diff_density_max 1.848
_refine_diff_density_min -2.263
_refine_diff_density_rms 0.280
_refine_ls_extinction_method none
_refine_ls_goodness_of_fit_ref 1.069
_refine_ls_hydrogen_treatment undef
_refine_ls_matrix_type full
_refine_ls_number_parameters 284
_refine_ls_number_reflns 3006
_refine_ls_number_restraints 142
_refine_ls_restrained_S_all 1.054
_refine_ls_R_factor_all 0.0708
_refine_ls_R_factor_gt 0.0520
_refine_ls_shift/su_max 0.003
_refine_ls_shift/su_mean 0.000
_refine_ls_structure_factor_coef Fsqd
_refine_ls_weighting_details 'w=1/[\s^2^(Fo^2^)+(0.1000P)^2^] where P=(Fo^2^+2Fc^2^)/3'
_refine_ls_weighting_scheme calc
_refine_ls_wR_factor_gt 0.1530
_refine_ls_wR_factor_ref 0.1692
_reflns_Friedel_coverage 0.000
_reflns_number_gt 2288
_reflns_number_total 3006
_reflns_threshold_expression 'I > 2\s(I)'
_cod_data_source_file d4dt00812j2.cif
_cod_data_source_block ltx-1
_cod_depositor_comments 'Adding full bibliography for 7715738.cif.'
_cod_original_cell_volume 6313.6(17)
_cod_database_code 7715738
_shelx_shelxl_version_number 2018/3
_shelx_space_group_comment
;
The symmetry employed for this shelxl refinement is uniquely defined
by the following loop, which should always be used as a source of
symmetry information in preference to the above space-group names.
They are only intended as comments.
;
_shelx_estimated_absorpt_t_min 0.182
_shelx_estimated_absorpt_t_max 0.278

loop_
_space_group_symop_operation_xyz
'x, y, z'
'-y, x-y, z'
'-x+y, -x, z'
'x+2/3, y+1/3, z+1/3'
'-y+2/3, x-y+1/3, z+1/3'
'-x+y+2/3, -x+1/3, z+1/3'
'x+1/3, y+2/3, z+2/3'
'-y+1/3, x-y+2/3, z+2/3'
'-x+y+1/3, -x+2/3, z+2/3'
'-x, -y, -z'
'y, -x+y, -z'
'x-y, x, -z'
'-x+2/3, -y+1/3, -z+1/3'
'y+2/3, -x+y+1/3, -z+1/3'
'x-y+2/3, x+1/3, -z+1/3'
'-x+1/3, -y+2/3, -z+2/3'
'y+1/3, -x+y+2/3, -z+2/3'
'x-y+1/3, x+2/3, -z+2/3'

loop_
_atom_site_label
_atom_site_type_symbol
_atom_site_fract_x
_atom_site_fract_y
_atom_site_fract_z
_atom_site_U_iso_or_equiv
_atom_site_adp_type
_atom_site_occupancy
_atom_site_site_symmetry_order
_atom_site_calc_flag
_atom_site_refinement_flags_posn
_atom_site_refinement_flags_adp
_atom_site_refinement_flags_occupancy
_atom_site_disorder_assembly
_atom_site_disorder_group
W1 W 0.43547(3) 0.64069(3) 0.54443(2) 0.0487(2) Uani 1 1 d . . . . .
W2 W 0.56354(3) 0.73900(4) 0.66706(2) 0.0540(2) Uani 1 1 d . . . . .
Co1 Co 1.000000 1.000000 0.6332(2) 0.0539(14) Uani 0.5 3 d S T P . .
Co2 Co 1.1788(2) 1.1205(3) 0.53963(17) 0.0647(10) Uani 0.5 1 d . . P . .
P2 P 1.000000 1.000000 0.500000 0.0419(15) Uani 1 6 d S TU P . .
P1 P 0.333333 0.666667 0.666667 0.0226(11) Uani 1 6 d S T P . .
O7 O 0.6735(7) 0.7733(8) 0.6668(5) 0.085(3) Uani 1 1 d . . . . .
O6 O 0.4851(7) 0.6283(7) 0.4861(4) 0.081(3) Uani 1 1 d . . . . .
O5 O 0.3137(6) 0.5723(6) 0.5245(6) 0.086(4) Uani 1 1 d . . . . .
O4 O 0.5327(8) 0.7127(6) 0.5900(4) 0.086(4) Uani 1 1 d . . . . .
O3 O 0.5140(8) 0.6176(7) 0.6793(4) 0.089(4) Uani 1 1 d . . . . .
O2 O 0.4204(8) 0.5430(7) 0.5893(5) 0.094(4) Uani 1 1 d . . . . .
O1 O 0.4068(9) 0.6484(8) 0.6431(6) 0.032(3) Uani 0.5 1 d . . P . .
O8 O 0.333333 0.666667 0.7278(10) 0.038(5) Uani 0.5 3 d S T P . .
O9 O 1.0897(13) 1.0087(14) 0.5055(9) 0.077(4) Uani 0.5 1 d . U P A .
O10 O 0.997(4) 0.960(3) 0.559(2) 0.056(6) Uani 0.1667 1 d . U P A .
N3 N 0.7965(9) 0.9917(8) 0.7077(6) 0.076(4) Uani 1 1 d . . . . .
N2 N 0.7333(8) 1.0296(9) 0.7871(5) 0.078(4) Uani 1 1 d D U . . .
N4 N 0.8620(13) 1.0384(10) 0.6269(7) 0.105(5) Uani 1 1 d . . . . .
C4 C 0.7260(13) 0.9560(12) 0.7553(8) 0.099(6) Uani 1 1 d . . . . .
C7 C 0.923(2) 1.058(2) 0.6627(15) 0.068(5) Uani 0.515(12) 1 d . U P A 1
N1 N 0.6888(14) 1.1187(16) 0.8366(9) 0.064(5) Uani 0.515(12) 1 d . U P A 1
C6 C 0.855(2) 0.977(2) 0.7069(13) 0.064(5) Uani 0.515(12) 1 d . U P A 1
C2 C 0.775(2) 1.160(3) 0.8447(19) 0.095(7) Uani 0.515(12) 1 d . U P A 1
C5 C 0.785(2) 1.034(2) 0.6665(14) 0.072(6) Uani 0.515(12) 1 d . U P A 1
C3 C 0.659(2) 1.047(2) 0.8034(16) 0.085(6) Uani 0.515(12) 1 d . U P A 1
C1 C 0.799(2) 1.093(3) 0.8152(17) 0.094(6) Uani 0.515(12) 1 d . U P A 1
C3A C 0.752(2) 1.1046(13) 0.7598(9) 0.086(6) Uani 0.485(12) 1 d D U P A 2
C2A C 0.734(3) 1.097(2) 0.8547(12) 0.093(6) Uani 0.485(12) 1 d D U P A 2
C6A C 0.891(2) 1.029(2) 0.7110(15) 0.068(5) Uani 0.485(12) 1 d . U P A 2
C7A C 0.783(2) 0.988(2) 0.6564(15) 0.067(5) Uani 0.485(12) 1 d . U P A 2
N1A N 0.7558(18) 1.1493(17) 0.8077(9) 0.070(5) Uani 0.485(12) 1 d D U P A 2
C5A C 0.899(2) 1.011(2) 0.6604(16) 0.063(5) Uani 0.485(12) 1 d . U P A 2
C1A C 0.738(2) 1.025(2) 0.8387(18) 0.088(6) Uani 0.485(12) 1 d D U P A 2

loop_
_atom_site_aniso_label
_atom_site_aniso_U_11
_atom_site_aniso_U_22
_atom_site_aniso_U_33
_atom_site_aniso_U_23
_atom_site_aniso_U_13
_atom_site_aniso_U_12
W1 0.0543(3) 0.0608(4) 0.0338(3) -0.00331(19) 0.00837(19) 0.0310(3)
W2 0.0371(3) 0.0681(4) 0.0547(4) 0.0066(2) 0.0015(2) 0.0247(2)
Co1 0.066(2) 0.066(2) 0.029(3) 0.000 0.000 0.0331(11)
Co2 0.0421(18) 0.071(2) 0.067(2) 0.0079(18) -0.0177(16) 0.0179(16)
P2 0.042(2) 0.042(2) 0.041(4) 0.000 0.000 0.0212(11)
P1 0.0237(16) 0.0237(16) 0.020(3) 0.000 0.000 0.0118(8)
O7 0.058(6) 0.098(8) 0.080(8) 0.012(6) -0.005(5) 0.024(6)
O6 0.086(7) 0.101(8) 0.058(6) -0.013(6) 0.022(6) 0.047(6)
O5 0.045(5) 0.051(5) 0.163(13) -0.018(6) -0.012(6) 0.026(4)
O4 0.106(8) 0.055(6) 0.054(6) 0.021(5) -0.025(6) 0.007(5)
O3 0.116(9) 0.071(7) 0.049(6) 0.005(5) -0.029(6) 0.025(6)
O2 0.114(9) 0.068(6) 0.063(6) 0.015(5) -0.039(6) 0.018(6)
O1 0.041(7) 0.032(7) 0.032(7) -0.006(6) -0.001(6) 0.024(6)
O8 0.040(8) 0.040(8) 0.033(13) 0.000 0.000 0.020(4)
O9 0.064(7) 0.066(7) 0.080(8) -0.004(6) -0.005(6) 0.016(6)
O10 0.055(8) 0.050(8) 0.058(8) 0.004(7) -0.003(8) 0.022(8)
N3 0.076(8) 0.069(8) 0.063(8) -0.003(6) -0.025(6) 0.021(6)
N2 0.079(7) 0.083(8) 0.042(6) 0.019(6) -0.017(5) 0.018(6)
N4 0.126(13) 0.093(11) 0.095(12) 0.012(9) -0.035(11) 0.053(11)
C4 0.104(14) 0.075(11) 0.072(11) 0.023(9) -0.015(10) 0.010(10)
C7 0.079(11) 0.087(12) 0.062(8) -0.020(11) -0.020(9) 0.060(11)
N1 0.057(9) 0.087(10) 0.043(9) -0.007(8) 0.010(7) 0.033(9)
C6 0.080(11) 0.079(12) 0.062(8) -0.015(10) -0.021(8) 0.061(10)
C2 0.077(12) 0.105(13) 0.094(12) -0.026(12) -0.021(10) 0.039(10)
C5 0.088(12) 0.077(14) 0.067(11) -0.011(12) -0.015(10) 0.053(12)
C3 0.071(11) 0.094(12) 0.089(12) -0.021(10) -0.015(9) 0.041(9)
C1 0.076(10) 0.102(12) 0.096(11) -0.027(10) -0.016(9) 0.038(9)
C3A 0.073(11) 0.096(12) 0.089(12) -0.033(11) -0.012(10) 0.041(10)
C2A 0.077(11) 0.100(12) 0.093(11) -0.023(11) -0.016(9) 0.037(9)
C6A 0.080(12) 0.085(12) 0.062(8) -0.017(11) -0.024(9) 0.058(11)
C7A 0.082(11) 0.076(12) 0.066(9) -0.014(10) -0.018(8) 0.058(11)
N1A 0.071(8) 0.086(9) 0.038(8) 0.005(7) -0.001(7) 0.030(8)
C5A 0.079(11) 0.077(12) 0.061(8) -0.018(11) -0.019(8) 0.060(11)
C1A 0.072(11) 0.097(12) 0.092(12) -0.023(11) -0.015(9) 0.039(9)

loop_
_atom_type_symbol
_atom_type_description
_atom_type_scat_dispersion_real
_atom_type_scat_dispersion_imag
_atom_type_scat_source
C C 0.0033 0.0016 'International Tables Vol C Tables 4.2.6.8 and 6.1.1.4'
H H 0.0000 0.0000 'International Tables Vol C Tables 4.2.6.8 and 6.1.1.4'
N N 0.0061 0.0033 'International Tables Vol C Tables 4.2.6.8 and 6.1.1.4'
O O 0.0106 0.0060 'International Tables Vol C Tables 4.2.6.8 and 6.1.1.4'
P P 0.1023 0.0942 'International Tables Vol C Tables 4.2.6.8 and 6.1.1.4'
Co Co 0.3494 0.9721 'International Tables Vol C Tables 4.2.6.8 and 6.1.1.4'
W W -0.8490 6.8722 'International Tables Vol C Tables 4.2.6.8 and 6.1.1.4'

loop_
_geom_angle_atom_site_label_1
_geom_angle_atom_site_label_2
_geom_angle_atom_site_label_3
_geom_angle
_geom_angle_site_symmetry_1
_geom_angle_site_symmetry_3
_geom_angle_publ_flag
O6 W1 O4 101.7(6) . . ?
O6 W1 O5 101.3(6) . 2_665 ?
O4 W1 O5 88.9(5) . 2_665 ?
O6 W1 O5 101.6(5) . . ?
O4 W1 O5 156.7(6) . . ?
O5 W1 O5 86.8(6) 2_665 . ?
O6 W1 O2 100.7(6) . . ?
O4 W1 O2 87.5(4) . . ?
O5 W1 O2 158.0(6) 2_665 . ?
O5 W1 O2 88.0(5) . . ?
O6 W1 O1 158.2(5) . . ?
O4 W1 O1 63.2(5) . . ?
O5 W1 O1 94.3(5) 2_665 . ?
O5 W1 O1 94.4(5) . . ?
O2 W1 O1 64.7(5) . . ?
O6 W1 O8 160.9(6) . 13_566 ?
O4 W1 O8 92.1(5) . 13_566 ?
O5 W1 O8 65.5(4) 2_665 13_566 ?
O5 W1 O8 65.3(5) . 13_566 ?
O2 W1 O8 92.9(6) . 13_566 ?
O1 W1 O8 40.9(5) . 13_566 ?
O7 W2 O3 101.6(6) . . ?
O7 W2 O4 102.6(6) . . ?
O3 W2 O4 87.7(4) . . ?
O7 W2 O2 101.8(6) . 15_556 ?
O3 W2 O2 89.6(5) . 15_556 ?
O4 W2 O2 155.5(6) . 15_556 ?
O7 W2 O3 102.3(6) . 15_556 ?
O3 W2 O3 156.2(8) . 15_556 ?
O4 W2 O3 86.8(5) . 15_556 ?
O2 W2 O3 86.0(4) 15_556 15_556 ?
O7 W2 O1 158.0(5) . . ?
O3 W2 O1 64.4(5) . . ?
O4 W2 O1 61.9(5) . . ?
O2 W2 O1 95.2(5) 15_556 . ?
O3 W2 O1 92.6(5) 15_556 . ?
O7 W2 O1 158.1(5) . 15_556 ?
O3 W2 O1 94.3(5) . 15_556 ?
O4 W2 O1 93.0(5) . 15_556 ?
O2 W2 O1 63.0(5) 15_556 15_556 ?
O3 W2 O1 62.9(5) 15_556 15_556 ?
O1 W2 O1 43.8(5) . 15_556 ?
O10 Co1 O10 36(2) 3_675 . ?
O10 Co1 O10 36(2) 3_675 2_765 ?
O10 Co1 O10 36(2) . 2_765 ?
O10 Co1 C5A 118(2) 3_675 3_675 ?
O10 Co1 C5A 117.7(19) . 3_675 ?
O10 Co1 C5A 88.1(17) 2_765 3_675 ?
O10 Co1 C5A 117.7(19) 3_675 2_765 ?
O10 Co1 C5A 88.1(17) . 2_765 ?
O10 Co1 C5A 118.3(19) 2_765 2_765 ?
C5A Co1 C5A 110.1(10) 3_675 2_765 ?
O10 Co1 C5A 88.1(17) 3_675 . ?
O10 Co1 C5A 118(2) . . ?
O10 Co1 C5A 117.7(19) 2_765 . ?
C5A Co1 C5A 110.1(10) 3_675 . ?
C5A Co1 C5A 110.1(10) 2_765 . ?
O10 Co1 C7 89.3(17) 3_675 . ?
O10 Co1 C7 124.1(18) . . ?
O10 Co1 C7 111(2) 2_765 . ?
O10 Co1 C7 124.1(18) 3_675 3_675 ?
O10 Co1 C7 111(2) . 3_675 ?
O10 Co1 C7 89.3(17) 2_765 3_675 ?
C7 Co1 C7 110.2(9) . 3_675 ?
O10 Co1 C7 111(2) 3_675 2_765 ?
O10 Co1 C7 89.3(17) . 2_765 ?
O10 Co1 C7 124.1(18) 2_765 2_765 ?
C5A Co1 C7 125.9(12) 3_675 2_765 ?
C5A Co1 C7 19.2(12) 2_765 2_765 ?
C5A Co1 C7 92.7(12) . 2_765 ?
C7 Co1 C7 110.2(9) . 2_765 ?
C7 Co1 C7 110.2(9) 3_675 2_765 ?
O9 Co2 O9 46.9(9) 12_656 . ?
O9 Co2 N1 79.8(9) 12_656 8_764 ?
O9 Co2 N1 121.8(10) . 8_764 ?
O9 Co2 N1A 126.2(10) 12_656 15_656 ?
O9 Co2 N1A 90.7(10) . 15_656 ?
N1 Co2 N1A 109.0(10) 8_764 15_656 ?
O9 Co2 N4 121.9(9) 12_656 3_675 ?
O9 Co2 N4 119.2(9) . 3_675 ?
N1 Co2 N4 107.1(8) 8_764 3_675 ?
O9 Co2 O10 50.3(15) 12_656 2_765 ?
O9 Co2 O10 49.1(15) . 2_765 ?
N1 Co2 O10 116.9(16) 8_764 2_765 ?
N4 Co2 O10 78.4(15) 3_675 2_765 ?
O9 Co2 C2 109.2(12) 12_656 15_656 ?
O9 Co2 C2 87.8(12) . 15_656 ?
N1 Co2 C2 90.5(11) 8_764 15_656 ?
N1A Co2 C2 24.0(10) 15_656 15_656 ?
N4 Co2 C2 127.9(11) 3_675 15_656 ?
O10 Co2 C2 136.2(17) 2_765 15_656 ?
O9 P2 O9 60.7(3) . 12_656 ?
O9 P2 O9 119.3(3) . 3_675 ?
O9 P2 O9 180.0 12_656 3_675 ?
O9 P2 O9 180.0 . 10_776 ?
O9 P2 O9 119.3(3) 12_656 10_776 ?
O9 P2 O9 60.7(3) 3_675 10_776 ?
O9 P2 O9 119.3(3) . 2_765 ?
O9 P2 O9 60.7(3) 12_656 2_765 ?
O9 P2 O9 119.3(3) 3_675 2_765 ?
O9 P2 O9 60.7(3) 10_776 2_765 ?
O9 P2 O9 60.7(3) . 11_566 ?
O9 P2 O9 119.3(3) 12_656 11_566 ?
O9 P2 O9 60.7(3) 3_675 11_566 ?
O9 P2 O9 119.3(3) 10_776 11_566 ?
O9 P2 O9 180.0 2_765 11_566 ?
O9 P2 O10 70(2) . 12_656 ?
O9 P2 O10 77(2) 12_656 12_656 ?
O9 P2 O10 103(2) 3_675 12_656 ?
O9 P2 O10 110(2) 10_776 12_656 ?
O9 P2 O10 111(2) 2_765 12_656 ?
O9 P2 O10 69(2) 11_566 12_656 ?
O9 P2 O10 110(2) . 3_675 ?
O9 P2 O10 103(2) 12_656 3_675 ?
O9 P2 O10 77(2) 3_675 3_675 ?
O9 P2 O10 70(2) 10_776 3_675 ?
O9 P2 O10 69(2) 2_765 3_675 ?
O9 P2 O10 111(2) 11_566 3_675 ?
O10 P2 O10 180.00(2) 12_656 3_675 ?
O9 P2 O10 111(2) . 11_566 ?
O9 P2 O10 110(2) 12_656 11_566 ?
O9 P2 O10 70(2) 3_675 11_566 ?
O9 P2 O10 69(2) 10_776 11_566 ?
O9 P2 O10 103(2) 2_765 11_566 ?
O9 P2 O10 77(2) 11_566 11_566 ?
O10 P2 O10 44(3) 12_656 11_566 ?
O10 P2 O10 136(3) 3_675 11_566 ?
O9 P2 O10 69(2) . 2_765 ?
O9 P2 O10 70(2) 12_656 2_765 ?
O9 P2 O10 110(2) 3_675 2_765 ?
O9 P2 O10 111(2) 10_776 2_765 ?
O9 P2 O10 77(2) 2_765 2_765 ?
O9 P2 O10 103(2) 11_566 2_765 ?
O10 P2 O10 136(3) 12_656 2_765 ?
O10 P2 O10 44(3) 3_675 2_765 ?
O10 P2 O10 180.00(2) 11_566 2_765 ?
O9 P2 O10 77(2) . . ?
O9 P2 O10 111(2) 12_656 . ?
O9 P2 O10 69(2) 3_675 . ?
O9 P2 O10 103(2) 10_776 . ?
O9 P2 O10 110(2) 2_765 . ?
O9 P2 O10 70(2) 11_566 . ?
O10 P2 O10 136(3) 12_656 . ?
O10 P2 O10 44(3) 3_675 . ?
O10 P2 O10 136(3) 11_566 . ?
O10 P2 O10 44(3) 2_765 . ?
O9 P2 O10 103(2) . 10_776 ?
O9 P2 O10 69(2) 12_656 10_776 ?
O9 P2 O10 111(2) 3_675 10_776 ?
O9 P2 O10 77(2) 10_776 10_776 ?
O9 P2 O10 70(2) 2_765 10_776 ?
O9 P2 O10 110(2) 11_566 10_776 ?
O10 P2 O10 44(3) 12_656 10_776 ?
O10 P2 O10 136(3) 3_675 10_776 ?
O10 P2 O10 44(3) 11_566 10_776 ?
O10 P2 O10 136(3) 2_765 10_776 ?
O10 P2 O10 179.997(17) . 10_776 ?
O8 P1 O8 180.0 . 13_566 ?
O8 P1 O1 69.3(5) . 14_456 ?
O8 P1 O1 110.7(5) 13_566 14_456 ?
O8 P1 O1 110.7(5) . 2_665 ?
O8 P1 O1 69.3(5) 13_566 2_665 ?
O1 P1 O1 180.0(10) 14_456 2_665 ?
O8 P1 O1 110.7(5) . 3_565 ?
O8 P1 O1 69.3(5) 13_566 3_565 ?
O1 P1 O1 71.8(5) 14_456 3_565 ?
O1 P1 O1 108.2(5) 2_665 3_565 ?
O8 P1 O1 69.3(5) . 15_556 ?
O8 P1 O1 110.7(5) 13_566 15_556 ?
O1 P1 O1 108.2(5) 14_456 15_556 ?
O1 P1 O1 71.8(5) 2_665 15_556 ?
O1 P1 O1 180.0 3_565 15_556 ?
O8 P1 O1 110.7(5) . . ?
O8 P1 O1 69.3(5) 13_566 . ?
O1 P1 O1 71.8(5) 14_456 . ?
O1 P1 O1 108.2(5) 2_665 . ?
O1 P1 O1 108.2(5) 3_565 . ?
O1 P1 O1 71.8(5) 15_556 . ?
O8 P1 O1 69.3(5) . 13_566 ?
O8 P1 O1 110.7(5) 13_566 13_566 ?
O1 P1 O1 108.2(5) 14_456 13_566 ?
O1 P1 O1 71.8(5) 2_665 13_566 ?
O1 P1 O1 71.8(5) 3_565 13_566 ?
O1 P1 O1 108.2(5) 15_556 13_566 ?
O1 P1 O1 180.0 . 13_566 ?
W1 O5 W1 138.4(6) 3_565 . ?
W1 O4 W2 140.5(6) . . ?
W2 O3 W2 140.0(7) . 14_456 ?
W2 O2 W1 138.7(8) 14_456 . ?
P1 O1 O8 51.8(8) . 13_566 ?
P1 O1 W1 124.7(7) . . ?
O8 O1 W1 72.9(8) 13_566 . ?
P1 O1 W2 123.4(7) . . ?
O8 O1 W2 134.2(7) 13_566 . ?
W1 O1 W2 93.6(5) . . ?
P1 O1 W2 120.9(7) . 14_456 ?
O8 O1 W2 131.0(7) 13_566 14_456 ?
W1 O1 W2 93.3(4) . 14_456 ?
W2 O1 W2 92.4(4) . 14_456 ?
P1 O8 O1 58.9(8) . 14_456 ?
P1 O8 O1 58.9(8) . 15_556 ?
O1 O8 O1 95.7(11) 14_456 15_556 ?
P1 O8 O1 58.9(8) . 13_566 ?
O1 O8 O1 95.7(11) 14_456 13_566 ?
O1 O8 O1 95.7(11) 15_556 13_566 ?
P1 O8 W1 125.1(5) . 14_456 ?
O1 O8 W1 66.2(5) 14_456 14_456 ?
O1 O8 W1 130.5(4) 15_556 14_456 ?
O1 O8 W1 130.2(5) 13_566 14_456 ?
P1 O8 W1 125.1(5) . 15_556 ?
O1 O8 W1 130.2(5) 14_456 15_556 ?
O1 O8 W1 66.2(5) 15_556 15_556 ?
O1 O8 W1 130.5(4) 13_566 15_556 ?
W1 O8 W1 90.2(6) 14_456 15_556 ?
P1 O8 W1 125.1(5) . 13_566 ?
O1 O8 W1 130.5(4) 14_456 13_566 ?
O1 O8 W1 130.2(5) 15_556 13_566 ?
O1 O8 W1 66.2(5) 13_566 13_566 ?
W1 O8 W1 90.2(6) 14_456 13_566 ?
W1 O8 W1 90.2(6) 15_556 13_566 ?
P2 O9 O9 59.63(13) . 11_566 ?
P2 O9 O9 59.63(13) . 12_656 ?
O9 O9 O9 117.1(10) 11_566 12_656 ?
P2 O9 O10 56.0(17) . 12_656 ?
O9 O9 O10 64(2) 11_566 12_656 ?
O9 O9 O10 70(2) 12_656 12_656 ?
P2 O9 O10 56.1(18) . 2_765 ?
O9 O9 O10 94(2) 11_566 2_765 ?
O9 O9 O10 64(2) 12_656 2_765 ?
O10 O9 O10 110(3) 12_656 2_765 ?
P2 O9 Co2 120.3(12) . 11_566 ?
O9 O9 Co2 70.4(14) 11_566 11_566 ?
O9 O9 Co2 133(2) 12_656 11_566 ?
O10 O9 Co2 74.4(18) 12_656 11_566 ?
O10 O9 Co2 160(2) 2_765 11_566 ?
P2 O9 Co2 113.9(13) . . ?
O9 O9 Co2 165(2) 11_566 . ?
O9 O9 Co2 62.8(14) 12_656 . ?
O10 O9 Co2 126(2) 12_656 . ?
O10 O9 Co2 71.7(17) 2_765 . ?
Co2 O9 Co2 121.9(11) 11_566 . ?
O10 O10 O10 60.00(5) 3_675 2_765 ?
O10 O10 P2 67.9(15) 3_675 . ?
O10 O10 P2 67.9(15) 2_765 . ?
O10 O10 O9 118(2) 3_675 11_566 ?
O10 O10 O9 110(3) 2_765 11_566 ?
P2 O10 O9 54.4(19) . 11_566 ?
O10 O10 O9 79(4) 3_675 3_675 ?
O10 O10 O9 118(3) 2_765 3_675 ?
P2 O10 O9 54.5(19) . 3_675 ?
O9 O10 O9 52.1(16) 11_566 3_675 ?
O10 O10 Co1 72.2(12) 3_675 . ?
O10 O10 Co1 72.2(12) 2_765 . ?
P2 O10 Co1 134(3) . . ?
O9 O10 Co1 169(3) 11_566 . ?
O9 O10 Co1 137(3) 3_675 . ?
O10 O10 Co2 130(6) 3_675 3_675 ?
O10 O10 Co2 164(4) 2_765 3_675 ?
P2 O10 Co2 103(3) . 3_675 ?
O9 O10 Co2 55.3(15) 11_566 3_675 ?
O9 O10 Co2 59.2(15) 3_675 3_675 ?
Co1 O10 Co2 121(2) . 3_675 ?
C6 N3 C5 121(3) . . ?
C7A N3 C6A 103(2) . . ?
C6 N3 C4 122(2) . . ?
C7A N3 C4 127(2) . . ?
C5 N3 C4 117(2) . . ?
C6A N3 C4 130.0(18) . . ?
C1A N2 C3A 123(2) . . ?
C1A N2 C4 116.1(19) . . ?
C1 N2 C4 132(2) . . ?
C3A N2 C4 119.4(15) . . ?
C1 N2 C3 100(2) . . ?
C4 N2 C3 127.5(19) . . ?
C5A N4 C7A 89(2) . . ?
C7 N4 C5 101(2) . . ?
C7 N4 Co2 125(2) . 2_765 ?
C5 N4 Co2 129.4(15) . 2_765 ?
N2 C4 N3 108.7(13) . . ?
N4 C7 C6 92(3) . . ?
N4 C7 Co1 107(2) . . ?
C6 C7 Co1 98.5(19) . . ?
C2 N1 C3 114(3) . . ?
C2 N1 Co2 124(2) . 6_575 ?
C3 N1 Co2 122(2) . 6_575 ?
N3 C6 C7 99(2) . . ?
N1 C2 C1 101(3) . . ?
N1 C2 Co2 89(2) . 14_466 ?
C1 C2 Co2 119(3) . 14_466 ?
N3 C5 N4 96(2) . . ?
N1 C3 N2 111(2) . . ?
N2 C1 C2 113(3) . . ?
N2 C3A N1A 95(2) . . ?
C1A C2A N1A 105(3) . . ?
C5A C6A N3 94(3) . . ?
N3 C7A N4 111(3) . . ?
N3 C7A C5A 77(2) . . ?
N4 C7A C5A 42.4(16) . . ?
C3A N1A C2A 112(3) . . ?
C3A N1A Co2 113.7(15) . 14_466 ?
C2A N1A Co2 134(2) . 14_466 ?
N4 C5A C6A 112(3) . . ?
N4 C5A C7A 48.9(18) . . ?
C6A C5A C7A 82(3) . . ?
N4 C5A Co1 119(3) . . ?
C6A C5A Co1 122(3) . . ?
C7A C5A Co1 153(2) . . ?
N2 C1A C2A 101(3) . . ?

loop_
_geom_bond_atom_site_label_1
_geom_bond_atom_site_label_2
_geom_bond_distance
_geom_bond_site_symmetry_2
_geom_bond_publ_flag
W1 O6 1.703(9) . ?
W1 O4 1.875(10) . ?
W1 O5 1.899(10) 2_665 ?
W1 O5 1.914(9) . ?
W1 O2 1.918(10) . ?
W1 O1 2.408(13) . ?
W1 O8 2.515(14) 13_566 ?
W2 O7 1.710(10) . ?
W2 O3 1.878(11) . ?
W2 O4 1.894(10) . ?
W2 O2 1.897(11) 15_556 ?
W2 O3 1.929(11) 15_556 ?
W2 O1 2.458(13) . ?
W2 O1 2.500(12) 15_556 ?
Co1 O10 1.89(5) 3_675 ?
Co1 O10 1.89(5) . ?
Co1 O10 1.89(5) 2_765 ?
Co1 C5A 1.99(3) 3_675 ?
Co1 C5A 1.99(3) 2_765 ?
Co1 C5A 1.99(3) . ?
Co1 C7 2.17(3) . ?
Co1 C7 2.17(3) 3_675 ?
Co1 C7 2.17(3) 2_765 ?
Co2 O9 1.86(2) 12_656 ?
Co2 O9 1.97(2) . ?
Co2 N1 2.01(2) 8_764 ?
Co2 N1A 2.02(3) 15_656 ?
Co2 N4 2.092(18) 3_675 ?
Co2 O10 2.18(5) 2_765 ?
Co2 C2 2.27(5) 15_656 ?
P2 O9 1.51(2) . ?
P2 O9 1.51(2) 12_656 ?
P2 O9 1.51(2) 3_675 ?
P2 O9 1.51(2) 10_776 ?
P2 O9 1.51(2) 2_765 ?
P2 O9 1.51(2) 11_566 ?
P2 O10 1.54(5) 12_656 ?
P2 O10 1.54(5) 3_675 ?
P2 O10 1.54(5) 11_566 ?
P2 O10 1.54(5) 2_765 ?
P2 O10 1.54(5) . ?
P2 O10 1.54(5) 10_776 ?
P1 O8 1.45(2) . ?
P1 O8 1.45(2) 13_566 ?
P1 O1 1.578(12) 14_456 ?
P1 O1 1.578(12) 2_665 ?
P1 O1 1.578(13) 3_565 ?
P1 O1 1.578(13) 15_556 ?
P1 O1 1.578(12) . ?
P1 O1 1.578(12) 13_566 ?
O1 O8 1.724(18) 13_566 ?
O9 O9 1.53(2) 11_566 ?
O9 O9 1.53(2) 12_656 ?
O9 O10 1.74(6) 12_656 ?
O9 O10 1.73(6) 2_765 ?
O10 O10 1.16(8) 3_675 ?
O10 O10 1.16(8) 2_765 ?
N3 C6 1.18(3) . ?
N3 C7A 1.23(3) . ?
N3 C5 1.30(3) . ?
N3 C6A 1.45(4) . ?
N3 C4 1.56(2) . ?
N2 C1A 1.23(4) . ?
N2 C1 1.32(4) . ?
N2 C3A 1.350(10) . ?
N2 C4 1.44(3) . ?
N2 C3 1.53(4) . ?
N4 C5A 1.26(4) . ?
N4 C7 1.27(3) . ?
N4 C7A 1.40(4) . ?
N4 C5 1.61(4) . ?
C7 C6 1.69(6) . ?
N1 C2 1.32(4) . ?
N1 C3 1.34(4) . ?
C2 C1 1.59(5) . ?
C3A N1A 1.364(10) . ?
C2A C1A 1.360(10) . ?
C2A N1A 1.366(10) . ?
C6A C5A 1.26(5) . ?
C7A C5A 1.86(5) . ?
